data_1512367
loop_
_publ_author_name
'Bharathiraja, Ganesan'
'Sakthivel, Sekarpandi'
'Sengoden, Mani'
'Punniyamurthy, Tharmalingam'

_publ_section_title
;
 A Novel Tandem Sequence to Pyrrole Syntheses by 5-endo-dig Cyclization of
 1,3-Enynes with Amines.
;
_journal_issue 19
_journal_name_full 'Organic letters'
_journal_page_first 4996
_journal_page_last 4999
_journal_paper_doi 10.1021/ol402305b
_journal_volume 15
_journal_year 2013
_chemical_formula_moiety 'C24 H19 I N2 O2'
_chemical_formula_sum 'C24 H19 I N2 O2'
_chemical_formula_weight 494.31
_chemical_name_systematic
;
 ?
;
_space_group_IT_number 2
_symmetry_cell_setting triclinic
_symmetry_space_group_name_Hall '-P 1'
_symmetry_space_group_name_H-M 'P -1'
_atom_sites_solution_hydrogens geom
_atom_sites_solution_primary direct
_atom_sites_solution_secondary difmap
_audit_creation_method SHELXL-97
_cell_angle_alpha 67.406(18)
_cell_angle_beta 73.018(16)
_cell_angle_gamma 82.661(18)
_cell_formula_units_Z 2
_cell_length_a 10.504(3)
_cell_length_b 10.554(3)
_cell_length_c 11.201(3)
_cell_measurement_reflns_used 5427
_cell_measurement_temperature 296(2)
_cell_measurement_theta_max 0.801
_cell_measurement_theta_min 0.708
_cell_volume 1096.3(6)
_computing_cell_refinement 'Bruker SMART'
_computing_data_collection 'Bruker SMART'
_computing_data_reduction 'Bruker SAINT'
_computing_structure_refinement 'SHELXL-97 (Sheldrick, 2008)'
_computing_structure_solution SHELXS-87
_diffrn_ambient_temperature 296(2)
_diffrn_measured_fraction_theta_full 0.727
_diffrn_measured_fraction_theta_max 0.801
_diffrn_measurement_device_type 'CCD area detector'
_diffrn_measurement_method 'phi and omega scans'
_diffrn_radiation_monochromator graphite
_diffrn_radiation_source 'fine-focus sealed tube'
_diffrn_radiation_type MoK\a
_diffrn_radiation_wavelength 0.71073
_diffrn_reflns_av_R_equivalents 0.0262
_diffrn_reflns_av_sigmaI/netI 0.0310
_diffrn_reflns_limit_h_max 13
_diffrn_reflns_limit_h_min -13
_diffrn_reflns_limit_k_max 14
_diffrn_reflns_limit_k_min -14
_diffrn_reflns_limit_l_max 14
_diffrn_reflns_limit_l_min -14
_diffrn_reflns_number 5427
_diffrn_reflns_theta_full 28.28
_diffrn_reflns_theta_max 28.28
_diffrn_reflns_theta_min 2.03
_exptl_absorpt_coefficient_mu 1.482
_exptl_absorpt_correction_T_max 0.801
_exptl_absorpt_correction_T_min 0.708
_exptl_absorpt_correction_type multi-scan
_exptl_absorpt_process_details multi-scan
_exptl_crystal_density_diffrn 1.497
_exptl_crystal_density_method 'not measured'
_exptl_crystal_description 'irregular rectangles'
_exptl_crystal_F_000 492
_exptl_crystal_size_max 0.35
_exptl_crystal_size_mid 0.20
_exptl_crystal_size_min 0.15
_refine_diff_density_max 0.497
_refine_diff_density_min -0.796
_refine_diff_density_rms 0.084
_refine_ls_extinction_method none
_refine_ls_goodness_of_fit_ref 1.060
_refine_ls_hydrogen_treatment mixed
_refine_ls_matrix_type full
_refine_ls_number_parameters 264
_refine_ls_number_reflns 5427
_refine_ls_number_restraints 0
_refine_ls_restrained_S_all 1.060
_refine_ls_R_factor_all 0.0454
_refine_ls_R_factor_gt 0.0313
_refine_ls_shift/su_max 0.000
_refine_ls_shift/su_mean 0.000
_refine_ls_structure_factor_coef Fsqd
_refine_ls_weighting_details 'calc w=1/[\s^2^(Fo^2^)+(0.0497P)^2^+0.0000P] where P=(Fo^2^+2Fc^2^)/3'
_refine_ls_weighting_scheme calc
_refine_ls_wR_factor_gt 0.0790
_refine_ls_wR_factor_ref 0.0883
_reflns_number_gt 3111
_reflns_number_total 5427
_reflns_threshold_expression >2\s(I)
_cod_data_source_file ol402305b_si_002.cif
_cod_data_source_block tp-1
_cod_depositor_comments
;
The following automatic conversions were performed:

'_symmetry_cell_setting' value 'Triclinic' changed to 'triclinic'
according to /home/saulius/struct/CIF-dictionaries/cif_core.dic
dictionary named 'cif_core.dic' version 2.4.2 from 2011-04-26.

Automatic conversion script
Id: cif_fix_values 1891 2012-01-12 08:04:46Z andrius 
;
_cod_database_code 1512367

loop_
_symmetry_equiv_pos_as_xyz
'x, y, z'
'-x, -y, -z'

loop_
_atom_site_label
_atom_site_type_symbol
_atom_site_fract_x
_atom_site_fract_y
_atom_site_fract_z
_atom_site_U_iso_or_equiv
_atom_site_adp_type
_atom_site_occupancy
_atom_site_symmetry_multiplicity
_atom_site_calc_flag
_atom_site_refinement_flags
C22 C 0.0389(5) 0.5759(4) 0.6229(4) 0.0734(13) Uani 1 1 d .
H22 H 0.0111 0.6568 0.5640 0.088 Uiso 1 1 calc R
C21 C -0.0528(4) 0.4736(4) 0.6996(4) 0.0623(10) Uani 1 1 d .
C24 C -0.1955(5) 0.4930(5) 0.6925(5) 0.0981(16) Uani 1 1 d .
H24A H -0.2509 0.5081 0.7709 0.147 Uiso 1 1 calc R
H24B H -0.2238 0.4124 0.6880 0.147 Uiso 1 1 calc R
H24C H -0.2026 0.5709 0.6139 0.147 Uiso 1 1 calc R
C23 C 0.2678(6) 0.6799(5) 0.5455(5) 0.116(2) Uani 1 1 d .
H23A H 0.2748 0.7295 0.5994 0.173 Uiso 1 1 calc R
H23B H 0.2375 0.7411 0.4698 0.173 Uiso 1 1 calc R
H23C H 0.3534 0.6420 0.5146 0.173 Uiso 1 1 calc R
N1 N 0.2280(3) 0.1061(3) 0.8420(2) 0.0430(6) Uani 1 1 d .
N2 N 0.2424(3) -0.0437(3) 1.1823(3) 0.0559(8) Uani 1 1 d .
O1 O 0.1734(3) -0.0197(4) 1.2783(3) 0.0971(11) Uani 1 1 d .
O2 O 0.3254(4) -0.1333(4) 1.1921(3) 0.1152(14) Uani 1 1 d .
I1 I 0.08740(2) 0.29256(3) 1.12940(2) 0.06029(12) Uani 1 1 d .
C16 C 0.1618(3) 0.1694(3) 1.0179(3) 0.0447(8) Uani 1 1 d .
C1 C 0.3274(3) -0.1249(3) 0.9240(3) 0.0440(8) Uani 1 1 d .
C13 C 0.1657(3) 0.2100(3) 0.8853(3) 0.0438(8) Uani 1 1 d .
C14 C 0.2678(3) 0.0008(3) 0.9424(3) 0.0437(8) Uani 1 1 d .
C17 C 0.1209(3) 0.3378(3) 0.7936(3) 0.0468(8) Uani 1 1 d .
C7 C 0.2537(3) 0.1108(3) 0.7065(3) 0.0437(7) Uani 1 1 d .
C15 C 0.2262(3) 0.0412(3) 1.0525(3) 0.0438(8) Uani 1 1 d .
C18 C -0.0099(4) 0.3548(4) 0.7843(3) 0.0571(9) Uani 1 1 d .
H18 H -0.0693 0.2837 0.8368 0.069 Uiso 1 1 calc R
C2 C 0.2557(4) -0.2059(4) 0.8952(3) 0.0504(8) Uani 1 1 d .
H2 H 0.1691 -0.1797 0.8896 0.061 Uiso 1 1 calc R
C12 C 0.1519(4) 0.0849(4) 0.6662(3) 0.0587(10) Uani 1 1 d .
H12 H 0.0671 0.0666 0.7246 0.070 Uiso 1 1 calc R
C19 C 0.2092(4) 0.4446(4) 0.7153(3) 0.0570(9) Uani 1 1 d .
H19 H 0.2965 0.4342 0.7217 0.068 Uiso 1 1 calc R
C11 C 0.1770(5) 0.0862(5) 0.5368(4) 0.0741(12) Uani 1 1 d .
H11 H 0.1092 0.0673 0.5085 0.089 Uiso 1 1 calc R
C4 C 0.4378(5) -0.3608(5) 0.8793(4) 0.0734(11) Uani 1 1 d .
H4 H 0.4759 -0.4385 0.8620 0.088 Uiso 1 1 calc R
C5 C 0.4565(4) -0.1666(4) 0.9317(4) 0.0637(10) Uani 1 1 d .
H5 H 0.5062 -0.1148 0.9522 0.076 Uiso 1 1 calc R
C8 C 0.3786(4) 0.1403(4) 0.6211(3) 0.0649(11) Uani 1 1 d .
H8 H 0.4468 0.1589 0.6490 0.078 Uiso 1 1 calc R
C3 C 0.3086(4) -0.3226(4) 0.8748(4) 0.0659(11) Uani 1 1 d .
H3 H 0.2576 -0.3764 0.8579 0.079 Uiso 1 1 calc R
C6 C 0.5110(4) -0.2821(5) 0.9099(5) 0.0809(14) Uani 1 1 d .
H6 H 0.5976 -0.3087 0.9155 0.097 Uiso 1 1 calc R
C20 C 0.1698(5) 0.5653(4) 0.6284(3) 0.0662(11) Uani 1 1 d .
C10 C 0.4012(5) 0.1421(5) 0.4924(4) 0.0853(14) Uani 1 1 d .
H10 H 0.4856 0.1617 0.4334 0.102 Uiso 1 1 calc R
C9 C 0.3011(5) 0.1154(5) 0.4514(4) 0.0807(13) Uani 1 1 d .
H9 H 0.3175 0.1170 0.3646 0.097 Uiso 1 1 calc R

loop_
_atom_site_aniso_label
_atom_site_aniso_U_11
_atom_site_aniso_U_22
_atom_site_aniso_U_33
_atom_site_aniso_U_23
_atom_site_aniso_U_13
_atom_site_aniso_U_12
C22 0.127(4) 0.053(3) 0.053(2) -0.0270(19) -0.045(2) 0.029(3)
C21 0.082(3) 0.059(3) 0.060(2) -0.036(2) -0.0320(19) 0.029(2)
C24 0.105(4) 0.106(4) 0.115(4) -0.063(3) -0.067(3) 0.053(3)
C23 0.180(6) 0.073(4) 0.074(3) 0.011(3) -0.041(3) -0.042(4)
N1 0.0531(14) 0.0396(17) 0.0371(12) -0.0139(12) -0.0144(10) 0.0015(13)
N2 0.076(2) 0.049(2) 0.0457(15) -0.0160(14) -0.0251(14) 0.0053(16)
O1 0.124(3) 0.117(3) 0.0469(14) -0.0310(17) -0.0289(16) 0.027(2)
O2 0.185(4) 0.088(3) 0.0610(17) -0.0236(17) -0.050(2) 0.066(3)
I1 0.06348(17) 0.0717(2) 0.06293(16) -0.04286(14) -0.02024(11) 0.00646(13)
C16 0.0513(17) 0.046(2) 0.0455(15) -0.0258(15) -0.0133(13) -0.0012(16)
C1 0.0489(16) 0.039(2) 0.0391(14) -0.0098(14) -0.0114(12) 0.0015(15)
C13 0.0504(17) 0.042(2) 0.0410(14) -0.0169(15) -0.0118(13) -0.0023(16)
C14 0.0487(17) 0.040(2) 0.0416(15) -0.0118(14) -0.0141(12) -0.0048(15)
C17 0.0633(19) 0.039(2) 0.0416(15) -0.0220(15) -0.0121(14) 0.0048(17)
C7 0.0590(18) 0.0343(19) 0.0378(14) -0.0155(13) -0.0121(13) 0.0047(15)
C15 0.0523(17) 0.040(2) 0.0405(14) -0.0130(14) -0.0162(13) -0.0024(15)
C18 0.062(2) 0.058(2) 0.0529(18) -0.0226(17) -0.0172(16) 0.0053(18)
C2 0.061(2) 0.037(2) 0.0589(18) -0.0213(17) -0.0224(15) 0.0090(17)
C12 0.064(2) 0.063(3) 0.0532(18) -0.0236(18) -0.0219(16) 0.0061(19)
C19 0.072(2) 0.053(2) 0.0497(17) -0.0222(17) -0.0178(16) -0.0001(19)
C11 0.103(3) 0.074(3) 0.065(2) -0.033(2) -0.045(2) 0.010(3)
C4 0.093(3) 0.050(3) 0.070(2) -0.029(2) -0.014(2) 0.024(2)
C5 0.054(2) 0.056(3) 0.082(2) -0.024(2) -0.0222(18) 0.0032(19)
C8 0.063(2) 0.076(3) 0.0511(18) -0.0240(19) -0.0047(16) -0.008(2)
C3 0.086(3) 0.051(3) 0.066(2) -0.024(2) -0.028(2) 0.005(2)
C6 0.054(2) 0.072(3) 0.099(3) -0.022(3) -0.015(2) 0.018(2)
C20 0.112(3) 0.043(2) 0.0453(17) -0.0108(17) -0.030(2) -0.002(2)
C10 0.091(3) 0.102(4) 0.051(2) -0.031(2) 0.007(2) -0.009(3)
C9 0.119(4) 0.081(3) 0.0458(19) -0.031(2) -0.023(2) 0.012(3)

loop_
_atom_type_symbol
_atom_type_description
_atom_type_scat_dispersion_real
_atom_type_scat_dispersion_imag
_atom_type_scat_source
C C 0.0033 0.0016 'International Tables Vol C Tables 4.2.6.8 and 6.1.1.4'
H H 0.0000 0.0000 'International Tables Vol C Tables 4.2.6.8 and 6.1.1.4'
N N 0.0061 0.0033 'International Tables Vol C Tables 4.2.6.8 and 6.1.1.4'
O O 0.0106 0.0060 'International Tables Vol C Tables 4.2.6.8 and 6.1.1.4'
I I -0.4742 1.8119 'International Tables Vol C Tables 4.2.6.8 and 6.1.1.4'

loop_
_geom_angle_atom_site_label_1
_geom_angle_atom_site_label_2
_geom_angle_atom_site_label_3
_geom_angle
C21 C22 C20 123.8(4)
C18 C21 C22 117.3(4)
C18 C21 C24 121.2(4)
C22 C21 C24 121.4(4)
C14 N1 C13 111.3(2)
C14 N1 C7 124.3(3)
C13 N1 C7 124.4(3)
O2 N2 O1 122.1(3)
O2 N2 C15 119.5(3)
O1 N2 C15 118.3(4)
C13 C16 C15 106.7(3)
C13 C16 I1 123.2(3)
C15 C16 I1 129.9(2)
C2 C1 C5 117.9(4)
C2 C1 C14 120.0(3)
C5 C1 C14 122.1(3)
C16 C13 N1 107.4(3)
C16 C13 C17 131.0(3)
N1 C13 C17 121.5(3)
N1 C14 C15 104.6(3)
N1 C14 C1 121.5(3)
C15 C14 C1 133.6(3)
C19 C17 C18 119.0(3)
C19 C17 C13 120.0(3)
C18 C17 C13 120.9(3)
C12 C7 C8 121.2(3)
C12 C7 N1 118.9(3)
C8 C7 N1 119.9(3)
C14 C15 C16 110.0(3)
C14 C15 N2 123.0(3)
C16 C15 N2 126.9(3)
C21 C18 C17 121.4(3)
C3 C2 C1 121.8(4)
C7 C12 C11 119.1(4)
C20 C19 C17 121.2(4)
C9 C11 C12 120.0(4)
C3 C4 C6 119.5(5)
C6 C5 C1 120.9(4)
C7 C8 C10 118.8(4)
C2 C3 C4 119.7(4)
C5 C6 C4 120.2(4)
C19 C20 C22 117.2(4)
C19 C20 C23 119.9(4)
C22 C20 C23 122.9(4)
C9 C10 C8 120.6(4)
C10 C9 C11 120.4(4)

loop_
_geom_bond_atom_site_label_1
_geom_bond_atom_site_label_2
_geom_bond_distance
C22 C21 1.379(6)
C22 C20 1.382(6)
C21 C18 1.367(5)
C21 C24 1.508(6)
C23 C20 1.511(6)
N1 C14 1.367(4)
N1 C13 1.381(4)
N1 C7 1.444(4)
N2 O2 1.197(4)
N2 O1 1.206(4)
N2 C15 1.432(4)
I1 C16 2.068(3)
C16 C13 1.368(4)
C16 C15 1.398(5)
C1 C2 1.385(5)
C1 C5 1.388(5)
C1 C14 1.455(5)
C13 C17 1.467(5)
C14 C15 1.391(4)
C17 C19 1.390(5)
C17 C18 1.392(5)
C7 C12 1.369(4)
C7 C8 1.369(5)
C2 C3 1.358(6)
C12 C11 1.390(5)
C19 C20 1.375(5)
C11 C9 1.362(6)
C4 C3 1.376(6)
C4 C6 1.391(7)
C5 C6 1.357(6)
C8 C10 1.383(5)
C10 C9 1.362(6)
